data_4003126
loop_
_publ_author_name
'Homma, Yuta'
'Ishida, Takayuki'

_publ_section_title
;
 A New S = 0 &#x21C4; S = 2 &#x201C;Spin-Crossover&#x201D; Scenario Found
 in a Nickel(II) Bis(nitroxide) System
;
_journal_issue 6
_journal_name_full 'Chemistry of Materials'
_journal_page_first 1835
_journal_paper_doi 10.1021/acs.chemmater.7b05357
_journal_volume 30
_journal_year 2018
_chemical_formula_moiety 'C30 H34 Cl2 N4 Ni O2'
_chemical_formula_sum 'C30 H34 Cl2 N4 Ni O2'
_chemical_formula_weight 612.23
_space_group_IT_number 14
_space_group_name_Hall '-P 2yn'
_space_group_name_H-M_alt 'P 1 21/n 1'
_symmetry_cell_setting monoclinic
_symmetry_Int_Tables_number 14
_symmetry_space_group_name_Hall '-P 2yn'
_symmetry_space_group_name_H-M 'P 1 21/n 1'
_atom_sites_solution_hydrogens geom
_atom_sites_solution_primary direct
_atom_sites_solution_secondary difmap
_cell_angle_alpha 90.0000
_cell_angle_beta 97.7819(8)
_cell_angle_gamma 90.0000
_cell_formula_units_Z 4
_cell_length_a 13.3679(13)
_cell_length_b 16.2549(15)
_cell_length_c 13.6561(14)
_cell_measurement_reflns_used 13898
_cell_measurement_temperature 85
_cell_measurement_theta_max 27.48
_cell_measurement_theta_min 3.01
_cell_volume 2940.1(5)
_computing_cell_refinement CrystalClear
_computing_data_collection 'CrystalClear (Rigaku Corp., 2000)'
_computing_data_reduction CrystalClear
_computing_molecular_graphics 'CrystalStructure 4.0'
_computing_publication_material 'CrystalStructure 4.0 (Rigaku, 2010)'
_computing_structure_refinement 'CRYSTALS (Carruthers, et al., 1999)'
_computing_structure_solution 'Superflip (Palatinus, et al., 2007)'
_diffrn_ambient_temperature 85
_diffrn_detector_area_resol_mean 14.629
_diffrn_measured_fraction_theta_full 0.980
_diffrn_measured_fraction_theta_max 0.980
_diffrn_measurement_device_type 'Rigaku Saturn70'
_diffrn_measurement_method \w
_diffrn_radiation_type 'Mo K\a'
_diffrn_radiation_wavelength 0.71073
_diffrn_reflns_av_R_equivalents 0.0652
_diffrn_reflns_limit_h_max 17
_diffrn_reflns_limit_h_min -17
_diffrn_reflns_limit_k_max 21
_diffrn_reflns_limit_k_min -21
_diffrn_reflns_limit_l_max 17
_diffrn_reflns_limit_l_min -17
_diffrn_reflns_number 49736
_diffrn_reflns_theta_full 27.48
_diffrn_reflns_theta_max 27.48
_diffrn_standards_number 0
_exptl_absorpt_coefficient_mu 0.875
_exptl_absorpt_correction_T_max 0.882
_exptl_absorpt_correction_T_min 0.723
_exptl_absorpt_correction_type numerical
_exptl_absorpt_process_details 'NUMABS (Rigaku, 1999)'
_exptl_crystal_colour black
_exptl_crystal_density_diffrn 1.383
_exptl_crystal_density_method 'not measured'
_exptl_crystal_description block
_exptl_crystal_F_000 1280.00
_exptl_crystal_size_max 0.197
_exptl_crystal_size_mid 0.159
_exptl_crystal_size_min 0.143
_refine_diff_density_max 0.485
_refine_diff_density_min -0.453
_refine_ls_extinction_method none
_refine_ls_goodness_of_fit_ref 1.097
_refine_ls_hydrogen_treatment constr
_refine_ls_number_parameters 386
_refine_ls_number_reflns 6610
_refine_ls_R_factor_gt 0.0516
_refine_ls_shift/su_max 0.000
_refine_ls_structure_factor_coef F
_refine_ls_weighting_details 'w = 1/[0.0006Fo^2^ + 3.5000\s(Fo^2^)]'
_refine_ls_weighting_scheme calc
_refine_ls_wR_factor_ref 0.0612
_reflns_number_gt 6370
_reflns_number_total 6610
_reflns_threshold_expression F>2.0\s(F)
_cod_data_source_file cm7b05357_si_003.cif
_cod_data_source_block '[Ni(phpyNO)2Cl2]_85K'
_cod_database_code 4003126

loop_
_symmetry_equiv_pos_site_id
_symmetry_equiv_pos_as_xyz
1 +X,+Y,+Z
2 1/2-X,1/2+Y,1/2-Z
3 -X,-Y,-Z
4 1/2+X,1/2-Y,1/2+Z

loop_
_atom_site_label
_atom_site_type_symbol
_atom_site_fract_x
_atom_site_fract_y
_atom_site_fract_z
_atom_site_U_iso_or_equiv
_atom_site_adp_type
_atom_site_occupancy
_atom_site_symmetry_multiplicity
_atom_site_calc_flag
_atom_site_refinement_flags
Ni1 Ni 0.64535(2) 0.16513(2) 0.86943(2) 0.01049(10) Uani 1.0 4 d .
Cl1 Cl 0.68961(4) 0.20718(3) 1.03335(4) 0.01461(15) Uani 1.0 4 d .
Cl2 Cl 0.72934(5) 0.26368(4) 0.78525(5) 0.02081(17) Uani 1.0 4 d .
O1 O 0.57597(12) 0.11924(10) 0.73613(12) 0.0165(5) Uani 1.0 4 d .
O2 O 0.58581(12) 0.05485(9) 0.91894(12) 0.0128(5) Uani 1.0 4 d .
N1 N 0.51601(15) 0.17247(11) 0.68813(14) 0.0122(5) Uani 1.0 4 d .
N2 N 0.51603(14) 0.23377(11) 0.84093(14) 0.0116(5) Uani 1.0 4 d .
N3 N 0.62388(15) -0.00625(11) 0.87585(14) 0.0117(5) Uani 1.0 4 d .
N4 N 0.75773(14) 0.08102(11) 0.86722(14) 0.0110(5) Uani 1.0 4 d .
C1 C 0.47149(17) 0.22997(14) 0.74667(17) 0.0123(6) Uani 1.0 4 d .
C2 C 0.38989(18) 0.27973(14) 0.71055(18) 0.0149(6) Uani 1.0 4 d .
C3 C 0.35913(18) 0.33810(13) 0.77326(17) 0.0131(6) Uani 1.0 4 d .
C4 C 0.40634(17) 0.34598(13) 0.87019(18) 0.0117(6) Uani 1.0 4 d .
C5 C 0.48359(17) 0.28996(13) 0.90086(17) 0.0129(6) Uani 1.0 4 d .
C6 C 0.38010(17) 0.41195(14) 0.93700(17) 0.0118(6) Uani 1.0 4 d .
C7 C 0.36855(18) 0.49275(14) 0.90170(18) 0.0162(7) Uani 1.0 4 d .
C8 C 0.34551(19) 0.55522(15) 0.96377(19) 0.0188(7) Uani 1.0 4 d .
C9 C 0.33322(18) 0.53881(15) 1.06062(19) 0.0201(7) Uani 1.0 4 d .
C10 C 0.34307(19) 0.45924(16) 1.09560(19) 0.0216(7) Uani 1.0 4 d .
C11 C 0.36752(18) 0.39578(15) 1.03452(18) 0.0176(7) Uani 1.0 4 d .
C12 C 0.50377(19) 0.16936(14) 0.57676(18) 0.0151(7) Uani 1.0 4 d .
C13 C 0.58893(19) 0.11529(16) 0.54821(18) 0.0208(7) Uani 1.0 4 d .
C14 C 0.40128(19) 0.13116(16) 0.53974(19) 0.0219(7) Uani 1.0 4 d .
C15 C 0.5163(3) 0.25560(16) 0.5351(2) 0.0242(8) Uani 1.0 4 d .
C16 C 0.72685(17) 0.00200(14) 0.86435(16) 0.0117(6) Uani 1.0 4 d .
C17 C 0.79232(18) -0.06245(14) 0.85220(16) 0.0134(6) Uani 1.0 4 d .
C18 C 0.89235(18) -0.04411(14) 0.84562(17) 0.0145(6) Uani 1.0 4 d .
C19 C 0.92648(17) 0.03744(14) 0.85282(17) 0.0137(6) Uani 1.0 4 d .
C20 C 0.85483(17) 0.09736(14) 0.86396(16) 0.0127(6) Uani 1.0 4 d .
C21 C 1.03246(18) 0.06097(15) 0.84605(18) 0.0179(7) Uani 1.0 4 d .
C22 C 1.11189(19) 0.01132(17) 0.88788(18) 0.0205(7) Uani 1.0 4 d .
C23 C 1.21166(19) 0.03358(19) 0.88271(19) 0.0258(8) Uani 1.0 4 d .
C24 C 1.2324(2) 0.10620(18) 0.8358(2) 0.0288(8) Uani 1.0 4 d .
C25 C 1.1544(2) 0.15519(16) 0.7922(3) 0.0261(8) Uani 1.0 4 d .
C26 C 1.05515(19) 0.13331(15) 0.79813(19) 0.0194(7) Uani 1.0 4 d .
C27 C 0.55472(18) -0.07592(14) 0.83738(18) 0.0139(6) Uani 1.0 4 d .
C28 C 0.44700(18) -0.04599(15) 0.83855(19) 0.0170(7) Uani 1.0 4 d .
C29 C 0.57062(19) -0.09525(15) 0.73131(18) 0.0175(7) Uani 1.0 4 d .
C30 C 0.5757(2) -0.15024(14) 0.9064(2) 0.0201(7) Uani 1.0 4 d .
H1 H 0.3573 0.2737 0.6463 0.0173 Uiso 1.0 4 calc R
H2 H 0.3058 0.3729 0.7504 0.0153 Uiso 1.0 4 calc R
H3 H 0.5140 0.2919 0.9663 0.0154 Uiso 1.0 4 calc R
H4 H 0.3764 0.5044 0.8365 0.0192 Uiso 1.0 4 calc R
H5 H 0.3382 0.6088 0.9400 0.0224 Uiso 1.0 4 calc R
H6 H 0.3184 0.5812 1.1021 0.0241 Uiso 1.0 4 calc R
H7 H 0.3333 0.4479 1.1604 0.0260 Uiso 1.0 4 calc R
H8 H 0.3754 0.3425 1.0591 0.0207 Uiso 1.0 4 calc R
H9 H 0.5837 0.0612 0.5752 0.0252 Uiso 1.0 4 calc R
H10 H 0.5836 0.1118 0.4775 0.0253 Uiso 1.0 4 calc R
H11 H 0.6529 0.1389 0.5740 0.0251 Uiso 1.0 4 calc R
H12 H 0.3487 0.1641 0.5611 0.0257 Uiso 1.0 4 calc R
H13 H 0.3924 0.1288 0.4688 0.0259 Uiso 1.0 4 calc R
H14 H 0.3982 0.0766 0.5660 0.0257 Uiso 1.0 4 calc R
H15 H 0.5824 0.2762 0.5594 0.0299 Uiso 1.0 4 calc R
H16 H 0.5085 0.2531 0.4642 0.0299 Uiso 1.0 4 calc R
H17 H 0.4661 0.2916 0.5555 0.0298 Uiso 1.0 4 calc R
H18 H 0.7695 -0.1166 0.8486 0.0160 Uiso 1.0 4 calc R
H19 H 0.9372 -0.0862 0.8364 0.0173 Uiso 1.0 4 calc R
H20 H 0.8758 0.1519 0.8694 0.0152 Uiso 1.0 4 calc R
H21 H 1.0982 -0.0372 0.9196 0.0246 Uiso 1.0 4 calc R
H22 H 1.2642 -0.0001 0.9106 0.0306 Uiso 1.0 4 calc R
H23 H 1.2990 0.1219 0.8338 0.0350 Uiso 1.0 4 calc R
H24 H 1.1685 0.2028 0.7589 0.0323 Uiso 1.0 4 calc R
H25 H 1.0030 0.1672 0.7699 0.0236 Uiso 1.0 4 calc R
H26 H 0.4350 0.0016 0.7970 0.0205 Uiso 1.0 4 calc R
H27 H 0.4006 -0.0888 0.8145 0.0207 Uiso 1.0 4 calc R
H28 H 0.4374 -0.0319 0.9049 0.0205 Uiso 1.0 4 calc R
H29 H 0.6396 -0.1111 0.7298 0.0206 Uiso 1.0 4 calc R
H30 H 0.5268 -0.1395 0.7064 0.0209 Uiso 1.0 4 calc R
H31 H 0.5555 -0.0474 0.6909 0.0208 Uiso 1.0 4 calc R
H32 H 0.5634 -0.1354 0.9718 0.0240 Uiso 1.0 4 calc R
H33 H 0.5320 -0.1949 0.8825 0.0238 Uiso 1.0 4 calc R
H34 H 0.6448 -0.1670 0.9082 0.0240 Uiso 1.0 4 calc R

loop_
_atom_site_aniso_label
_atom_site_aniso_U_11
_atom_site_aniso_U_22
_atom_site_aniso_U_33
_atom_site_aniso_U_12
_atom_site_aniso_U_13
_atom_site_aniso_U_23
Ni1 0.00987(18) 0.00924(18) 0.01225(19) 0.00142(10) 0.00107(13) 0.00045(11)
Cl1 0.0136(3) 0.0145(3) 0.0145(3) -0.0002(2) -0.0028(3) -0.0024(3)
Cl2 0.0201(4) 0.0145(3) 0.0289(4) -0.0001(3) 0.0075(3) 0.0079(3)
O1 0.0203(9) 0.0131(9) 0.0142(9) 0.0066(7) -0.0046(7) -0.0004(7)
O2 0.0153(9) 0.0080(8) 0.0157(9) 0.0019(7) 0.0039(7) -0.0016(7)
N1 0.0140(11) 0.0113(10) 0.0108(10) 0.0038(8) -0.0006(8) -0.0019(8)
N2 0.0122(10) 0.0105(10) 0.0115(10) -0.0002(8) -0.0008(8) -0.0005(8)
N3 0.0136(10) 0.0080(10) 0.0135(10) 0.0031(8) 0.0017(8) -0.0018(8)
N4 0.0122(10) 0.0098(10) 0.0109(10) 0.0004(8) 0.0010(8) -0.0012(8)
C1 0.0128(12) 0.0126(12) 0.0106(12) -0.0018(9) -0.0013(9) -0.0014(9)
C2 0.0156(13) 0.0155(12) 0.0125(12) -0.0003(10) -0.0021(10) 0.0004(10)
C3 0.0107(12) 0.0139(12) 0.0139(13) 0.0057(9) -0.0009(10) 0.0007(9)
C4 0.0100(12) 0.0108(11) 0.0153(13) 0.0017(9) 0.0052(10) 0.0017(9)
C5 0.0133(12) 0.0125(12) 0.0129(12) -0.0015(9) 0.0019(10) 0.0013(10)
C6 0.0074(11) 0.0138(12) 0.0141(12) 0.0004(9) 0.0007(9) -0.0018(10)
C7 0.0170(13) 0.0182(13) 0.0136(13) 0.0019(10) 0.0029(10) 0.0030(10)
C8 0.0191(14) 0.0136(12) 0.0237(14) 0.0030(10) 0.0021(11) -0.0010(11)
C9 0.0127(13) 0.0223(14) 0.0249(15) 0.0041(10) 0.0018(11) -0.0078(11)
C10 0.0214(14) 0.0293(15) 0.0144(13) 0.0020(11) 0.0039(11) -0.0049(11)
C11 0.0185(13) 0.0159(13) 0.0181(13) 0.0015(10) 0.0009(11) 0.0009(10)
C12 0.0182(14) 0.0158(13) 0.0109(12) 0.0035(10) 0.0004(10) -0.0016(10)
C13 0.0235(15) 0.0249(14) 0.0142(13) 0.0052(11) 0.0030(11) -0.0007(11)
C14 0.0200(14) 0.0249(14) 0.0194(14) 0.0027(11) -0.0020(11) -0.0090(11)
C15 0.0316(16) 0.0222(14) 0.0203(14) 0.0049(12) 0.0092(12) 0.0023(11)
C16 0.0111(12) 0.0142(12) 0.0095(12) 0.0005(9) 0.0005(9) 0.0005(9)
C17 0.0162(13) 0.0137(12) 0.0100(12) 0.0009(10) 0.0010(10) -0.0016(10)
C18 0.0149(13) 0.0154(12) 0.0133(12) 0.0053(10) 0.0020(10) 0.0012(10)
C19 0.0113(12) 0.0198(13) 0.0099(12) 0.0019(10) 0.0004(9) 0.0004(10)
C20 0.0133(12) 0.0149(12) 0.0095(12) -0.0022(9) -0.0003(9) -0.0016(9)
C21 0.0143(13) 0.0222(13) 0.0175(13) -0.0007(10) 0.0028(10) -0.0075(11)
C22 0.0154(13) 0.0318(15) 0.0141(13) 0.0049(11) 0.0013(10) -0.0028(11)
C23 0.0116(13) 0.0483(18) 0.0168(14) 0.0060(12) -0.0009(11) -0.0092(13)
C24 0.0135(14) 0.0448(18) 0.0291(16) -0.0077(12) 0.0069(12) -0.0166(14)
C25 0.0226(16) 0.0238(15) 0.0343(17) -0.0075(11) 0.0121(13) -0.0066(12)
C26 0.0161(13) 0.0193(13) 0.0237(14) -0.0002(10) 0.0063(11) -0.0040(11)
C27 0.0134(12) 0.0112(12) 0.0172(13) -0.0011(9) 0.0023(10) -0.0004(10)
C28 0.0134(13) 0.0162(13) 0.0216(14) -0.0023(10) 0.0029(11) -0.0005(10)
C29 0.0159(13) 0.0158(13) 0.0198(14) 0.0003(10) -0.0010(11) -0.0043(10)
C30 0.0190(14) 0.0141(12) 0.0265(15) -0.0034(10) 0.0002(11) 0.0038(11)

loop_
_atom_type_symbol
_atom_type_description
_atom_type_scat_dispersion_real
_atom_type_scat_dispersion_imag
_atom_type_scat_source
C C 0.003 0.002
;
International Tables for Crystallography
(1992, Vol. C, Tables 4.2.6.8 and 6.1.1.4)
;
H H 0.000 0.000
;
International Tables for Crystallography
(1992, Vol. C, Table 6.1.1.4)
;
Cl Cl 0.148 0.159
;
International Tables for Crystallography
(1992, Vol. C, Tables 4.2.6.8 and 6.1.1.4)
;
N N 0.006 0.003
;
International Tables for Crystallography
(1992, Vol. C, Tables 4.2.6.8 and 6.1.1.4)
;
Ni Ni 0.339 1.112
;
International Tables for Crystallography
(1992, Vol. C, Tables 4.2.6.8 and 6.1.1.4)
;
O O 0.011 0.006
;
International Tables for Crystallography
(1992, Vol. C, Tables 4.2.6.8 and 6.1.1.4)
;

loop_
_geom_angle_atom_site_label_1
_geom_angle_atom_site_label_2
_geom_angle_atom_site_label_3
_geom_angle
_geom_angle_publ_flag
Cl1 Ni1 Cl2 101.17(3) yes
Cl1 Ni1 O1 166.79(6) yes
Cl1 Ni1 O2 89.95(5) yes
Cl1 Ni1 N2 96.90(6) yes
Cl1 Ni1 N4 96.83(6) yes
Cl2 Ni1 O1 90.13(5) yes
Cl2 Ni1 O2 164.63(5) yes
Cl2 Ni1 N2 89.00(6) yes
Cl2 Ni1 N4 92.77(6) yes
O1 Ni1 O2 80.32(7) yes
O1 Ni1 N2 76.29(7) yes
O1 Ni1 N4 89.35(7) yes
O2 Ni1 N2 100.27(7) yes
O2 Ni1 N4 75.23(7) yes
N2 Ni1 N4 165.53(8) yes
Ni1 O1 N1 112.19(13) yes
Ni1 O2 N3 108.54(14) yes
O1 N1 C1 115.77(18) yes
O1 N1 C12 117.58(19) yes
C1 N1 C12 126.60(18) yes
Ni1 N2 C1 114.17(16) yes
Ni1 N2 C5 126.20(15) yes
C1 N2 C5 118.62(19) yes
O2 N3 C16 115.28(18) yes
O2 N3 C27 118.29(19) yes
C16 N3 C27 126.31(19) yes
Ni1 N4 C16 114.64(15) yes
Ni1 N4 C20 126.27(15) yes
C16 N4 C20 119.0(2) yes
N1 C1 N2 113.97(19) yes
N1 C1 C2 123.6(2) yes
N2 C1 C2 122.4(3) yes
C1 C2 C3 117.7(2) yes
C2 C3 C4 121.3(2) yes
C3 C4 C5 116.5(2) yes
C3 C4 C6 122.5(2) yes
C5 C4 C6 120.9(2) yes
N2 C5 C4 123.3(2) yes
C4 C6 C7 119.4(3) yes
C4 C6 C11 121.5(2) yes
C7 C6 C11 119.0(3) yes
C6 C7 C8 120.0(3) yes
C7 C8 C9 120.7(3) yes
C8 C9 C10 119.7(3) yes
C9 C10 C11 120.4(3) yes
C6 C11 C10 120.2(3) yes
N1 C12 C13 107.06(19) yes
N1 C12 C14 108.5(2) yes
N1 C12 C15 109.98(19) yes
C13 C12 C14 110.3(2) yes
C13 C12 C15 108.0(3) yes
C14 C12 C15 112.8(2) yes
N3 C16 N4 112.7(2) yes
N3 C16 C17 125.5(2) yes
N4 C16 C17 121.8(3) yes
C16 C17 C18 118.3(2) yes
C17 C18 C19 120.5(3) yes
C18 C19 C20 116.6(3) yes
C18 C19 C21 123.0(3) yes
C20 C19 C21 120.3(2) yes
N4 C20 C19 123.6(2) yes
C19 C21 C22 120.4(3) yes
C19 C21 C26 121.0(2) yes
C22 C21 C26 118.5(3) yes
C21 C22 C23 120.7(3) yes
C22 C23 C24 119.8(3) yes
C23 C24 C25 120.2(3) yes
C24 C25 C26 120.0(3) yes
C21 C26 C25 120.8(3) yes
N3 C27 C28 106.98(19) yes
N3 C27 C29 109.1(2) yes
N3 C27 C30 108.92(18) yes
C28 C27 C29 109.2(2) yes
C28 C27 C30 109.9(2) yes
C29 C27 C30 112.6(2) yes
C1 C2 H1 121.143 no
C3 C2 H1 121.151 no
C2 C3 H2 119.364 no
C4 C3 H2 119.369 no
N2 C5 H3 118.341 no
C4 C5 H3 118.345 no
C6 C7 H4 119.981 no
C8 C7 H4 119.976 no
C7 C8 H5 119.660 no
C9 C8 H5 119.664 no
C8 C9 H6 120.164 no
C10 C9 H6 120.173 no
C9 C10 H7 119.791 no
C11 C10 H7 119.791 no
C6 C11 H8 119.927 no
C10 C11 H8 119.916 no
C12 C13 H9 109.498 no
C12 C13 H10 109.498 no
C12 C13 H11 109.497 no
H9 C13 H10 109.445 no
H9 C13 H11 109.449 no
H10 C13 H11 109.440 no
C12 C14 H12 109.501 no
C12 C14 H13 109.501 no
C12 C14 H14 109.498 no
H12 C14 H13 109.434 no
H12 C14 H14 109.446 no
H13 C14 H14 109.447 no
C12 C15 H15 109.505 no
C12 C15 H16 109.498 no
C12 C15 H17 109.499 no
H15 C15 H16 109.438 no
H15 C15 H17 109.439 no
H16 C15 H17 109.448 no
C16 C17 H18 120.823 no
C18 C17 H18 120.827 no
C17 C18 H19 119.760 no
C19 C18 H19 119.757 no
N4 C20 H20 118.185 no
C19 C20 H20 118.196 no
C21 C22 H21 119.652 no
C23 C22 H21 119.645 no
C22 C23 H22 120.113 no
C24 C23 H22 120.106 no
C23 C24 H23 119.910 no
C25 C24 H23 119.918 no
C24 C25 H24 120.020 no
C26 C25 H24 120.019 no
C21 C26 H25 119.578 no
C25 C26 H25 119.579 no
C27 C28 H26 109.504 no
C27 C28 H27 109.501 no
C27 C28 H28 109.501 no
H26 C28 H27 109.441 no
H26 C28 H28 109.444 no
H27 C28 H28 109.436 no
C27 C29 H29 109.504 no
C27 C29 H30 109.497 no
C27 C29 H31 109.500 no
H29 C29 H30 109.439 no
H29 C29 H31 109.443 no
H30 C29 H31 109.445 no
C27 C30 H32 109.502 no
C27 C30 H33 109.500 no
C27 C30 H34 109.500 no
H32 C30 H33 109.437 no
H32 C30 H34 109.441 no
H33 C30 H34 109.448 no

loop_
_geom_bond_atom_site_label_1
_geom_bond_atom_site_label_2
_geom_bond_distance
_geom_bond_publ_flag
Ni1 Cl1 2.3387(7) yes
Ni1 Cl2 2.3447(8) yes
Ni1 O1 2.0672(16) yes
Ni1 O2 2.1094(16) yes
Ni1 N2 2.0500(19) yes
Ni1 N4 2.0345(19) yes
O1 N1 1.296(3) yes
O2 N3 1.293(3) yes
N1 C1 1.413(3) yes
N1 C12 1.508(3) yes
N2 C1 1.345(3) yes
N2 C5 1.337(3) yes
N3 C16 1.413(3) yes
N3 C27 1.511(3) yes
N4 C16 1.348(3) yes
N4 C20 1.332(3) yes
C1 C2 1.393(4) yes
C2 C3 1.378(4) yes
C3 C4 1.393(4) yes
C4 C5 1.398(3) yes
C4 C6 1.481(4) yes
C6 C7 1.400(4) yes
C6 C11 1.390(4) yes
C7 C8 1.384(4) yes
C8 C9 1.381(4) yes
C9 C10 1.379(4) yes
C10 C11 1.393(4) yes
C12 C13 1.530(4) yes
C12 C14 1.527(4) yes
C12 C15 1.531(4) yes
C16 C17 1.389(4) yes
C17 C18 1.385(4) yes
C18 C19 1.401(4) yes
C19 C20 1.389(4) yes
C19 C21 1.482(4) yes
C21 C22 1.393(4) yes
C21 C26 1.399(4) yes
C22 C23 1.393(4) yes
C23 C24 1.389(5) yes
C24 C25 1.381(4) yes
C25 C26 1.387(4) yes
C27 C28 1.522(4) yes
C27 C29 1.525(4) yes
C27 C30 1.535(4) yes
C2 H1 0.930 no
C3 H2 0.930 no
C5 H3 0.930 no
C7 H4 0.930 no
C8 H5 0.930 no
C9 H6 0.930 no
C10 H7 0.930 no
C11 H8 0.930 no
C13 H9 0.960 no
C13 H10 0.960 no
C13 H11 0.960 no
C14 H12 0.960 no
C14 H13 0.960 no
C14 H14 0.960 no
C15 H15 0.960 no
C15 H16 0.960 no
C15 H17 0.960 no
C17 H18 0.930 no
C18 H19 0.930 no
C20 H20 0.930 no
C22 H21 0.930 no
C23 H22 0.930 no
C24 H23 0.930 no
C25 H24 0.930 no
C26 H25 0.930 no
C28 H26 0.960 no
C28 H27 0.960 no
C28 H28 0.960 no
C29 H29 0.960 no
C29 H30 0.960 no
C29 H31 0.960 no
C30 H32 0.960 no
C30 H33 0.960 no
C30 H34 0.960 no

loop_
_geom_contact_atom_site_label_1
_geom_contact_atom_site_label_2
_geom_contact_distance
_geom_contact_publ_flag
_geom_contact_site_symmetry_2
Cl1 C5 3.364(3) no .
Cl2 N1 3.326(2) no .
Cl2 C1 3.459(3) no .
Cl2 C20 3.285(3) no .
O1 N3 2.807(3) no .
O1 C2 3.589(3) no .
O1 C13 2.596(3) no .
O1 C14 3.315(3) no .
O1 C15 3.534(3) no .
O1 C16 3.132(3) no .
O1 C27 3.487(3) no .
O1 C28 3.577(3) no .
O1 C29 3.488(3) no .
O2 C17 3.573(3) no .
O2 C28 2.605(3) no .
O2 C29 3.524(3) no .
O2 C30 3.340(3) no .
N1 C5 3.552(3) no .
N2 C3 2.758(3) no .
N3 C20 3.540(3) no .
N4 C18 2.758(3) no .
C1 C4 2.749(4) no .
C1 C14 3.275(4) no .
C1 C15 3.058(4) no .
C2 C5 2.733(4) no .
C2 C12 3.103(4) no .
C2 C14 3.375(4) no .
C2 C15 3.138(4) no .
C3 C7 3.058(4) no .
C5 C11 3.076(4) no .
C6 C9 2.790(4) no .
C7 C10 2.769(4) no .
C8 C11 2.768(4) no .
C16 C19 2.755(4) no .
C16 C29 3.022(4) no .
C16 C30 3.294(4) no .
C17 C20 2.727(4) no .
C17 C27 3.163(4) no .
C17 C29 3.235(4) no .
C17 C30 3.399(4) no .
C18 C22 3.049(4) no .
C20 C26 2.995(4) no .
C21 C24 2.794(4) no .
C22 C25 2.775(4) no .
C23 C26 2.772(4) no .
Cl1 C2 3.364(3) no 4_555
Cl2 C17 3.383(3) no 2_656
Cl2 C29 3.553(3) no 2_656
O2 C28 3.402(4) no 3_657
C2 Cl1 3.364(3) no 4_454
C8 C14 3.517(4) no 2_556
C9 C14 3.577(4) no 2_556
C10 C13 3.582(4) no 4_455
C10 C19 3.539(4) no 4_455
C13 C10 3.582(4) no 4_554
C14 C8 3.517(4) no 2_546
C14 C9 3.577(4) no 2_546
C16 C23 3.489(4) no 3_757
C17 Cl2 3.383(3) no 2_646
C19 C10 3.539(4) no 4_554
C23 C16 3.489(4) no 3_757
C23 C28 3.528(4) no 1_655
C28 O2 3.402(4) no 3_657
C28 C23 3.528(4) no 1_455
C29 Cl2 3.553(3) no 2_646
Ni1 H3 3.1154 no .
Ni1 H20 3.0883 no .
Cl1 H3 2.7686 no .
Cl2 H11 3.5613 no .
Cl2 H15 3.4318 no .
Cl2 H20 2.8013 no .
O1 H9 2.4071 no .
O1 H10 3.5490 no .
O1 H11 2.5847 no .
O1 H14 3.1670 no .
O1 H15 3.5218 no .
O1 H26 2.8849 no .
O1 H31 2.7832 no .
O2 H26 2.5840 no .
O2 H27 3.5581 no .
O2 H28 2.4206 no .
O2 H31 3.5049 no .
O2 H32 3.1994 no .
N1 H1 2.6847 no .
N1 H9 2.6173 no .
N1 H10 3.2810 no .
N1 H11 2.6173 no .
N1 H12 2.6421 no .
N1 H13 3.2960 no .
N1 H14 2.6421 no .
N1 H15 2.6733 no .
N1 H16 3.3157 no .
N1 H17 2.6732 no .
N1 H26 3.3961 no .
N2 H1 3.2340 no .
N3 H18 2.7094 no .
N3 H26 2.6104 no .
N3 H27 3.2765 no .
N3 H28 2.6104 no .
N3 H29 2.6533 no .
N3 H30 3.3037 no .
N3 H31 2.6532 no .
N3 H32 2.6582 no .
N3 H33 3.3083 no .
N3 H34 2.6581 no .
N4 H18 3.2273 no .
C1 H2 3.2150 no .
C1 H3 3.1409 no .
C1 H12 3.0228 no .
C1 H14 3.5513 no .
C1 H15 3.2143 no .
C1 H17 2.7876 no .
C2 H12 2.7744 no .
C2 H15 3.5105 no .
C2 H17 2.4781 no .
C3 H3 3.2121 no .
C3 H4 2.8383 no .
C3 H17 3.5509 no .
C4 H1 3.2575 no .
C4 H4 2.6376 no .
C4 H8 2.6674 no .
C5 H2 3.2191 no .
C5 H8 2.8865 no .
C6 H2 2.6822 no .
C6 H3 2.6417 no .
C6 H5 3.2496 no .
C6 H7 3.2487 no .
C7 H2 2.8802 no .
C7 H6 3.2404 no .
C7 H8 3.2465 no .
C8 H7 3.2247 no .
C9 H4 3.2389 no .
C9 H8 3.2416 no .
C10 H5 3.2237 no .
C11 H3 2.8371 no .
C11 H4 3.2454 no .
C11 H6 3.2452 no .
C12 H1 2.8492 no .
C13 H12 3.3358 no .
C13 H13 2.7122 no .
C13 H14 2.6683 no .
C13 H15 2.6228 no .
C13 H16 2.6754 no .
C13 H17 3.3110 no .
C13 H31 3.3499 no .
C14 H1 2.8403 no .
C14 H9 2.6755 no .
C14 H10 2.7062 no .
C14 H11 3.3355 no .
C14 H15 3.3640 no .
C14 H16 2.7289 no .
C14 H17 2.7475 no .
C15 H1 2.7907 no .
C15 H9 3.3117 no .
C15 H10 2.6609 no .
C15 H11 2.6364 no .
C15 H12 2.7525 no .
C15 H13 2.7222 no .
C15 H14 3.3645 no .
C16 H19 3.2251 no .
C16 H20 3.1418 no .
C16 H29 2.7452 no .
C16 H31 3.1680 no .
C16 H32 3.5755 no .
C16 H34 3.0469 no .
C17 H29 2.5816 no .
C17 H34 2.7873 no .
C18 H20 3.2135 no .
C18 H21 2.8017 no .
C19 H18 3.2617 no .
C19 H21 2.6465 no .
C19 H25 2.6625 no .
C20 H19 3.2207 no .
C20 H25 2.7478 no .
C21 H19 2.7053 no .
C21 H20 2.6178 no .
C21 H22 3.2586 no .
C21 H24 3.2596 no .
C22 H19 2.8316 no .
C22 H23 3.2454 no .
C22 H25 3.2399 no .
C23 H24 3.2398 no .
C24 H21 3.2432 no .
C24 H25 3.2328 no .
C25 H22 3.2394 no .
C26 H20 2.7238 no .
C26 H21 3.2412 no .
C26 H23 3.2355 no .
C27 H18 2.9303 no .
C28 H29 3.3150 no .
C28 H30 2.6882 no .
C28 H31 2.6386 no .
C28 H32 2.6606 no .
C28 H33 2.7062 no .
C28 H34 3.3290 no .
C29 H9 3.3379 no .
C29 H18 2.9329 no .
C29 H26 2.6476 no .
C29 H27 2.6775 no .
C29 H28 3.3160 no .
C29 H32 3.3623 no .
C29 H33 2.7274 no .
C29 H34 2.7436 no .
C30 H18 2.8620 no .
C30 H26 3.3317 no .
C30 H27 2.6944 no .
C30 H28 2.6661 no .
C30 H29 2.7407 no .
C30 H30 2.7259 no .
C30 H31 3.3641 no .
H1 H2 2.3149 no .
H1 H12 2.1232 no .
H1 H13 3.4576 no .
H1 H14 3.4553 no .
H1 H15 3.3807 no .
H1 H16 3.4262 no .
H1 H17 2.0556 no .
H2 H4 2.5576 no .
H3 H8 2.5194 no .
H4 H5 2.3088 no .
H5 H6 2.3082 no .
H6 H7 2.3085 no .
H7 H8 2.3190 no .
H9 H12 3.5421 no .
H9 H13 2.9758 no .
H9 H14 2.4784 no .
H9 H15 3.5027 no .
H9 H16 3.5542 no .
H9 H29 3.5246 no .
H9 H31 2.4315 no .
H10 H12 3.5859 no .
H10 H13 2.5584 no .
H10 H14 2.9563 no .
H10 H15 2.8977 no .
H10 H16 2.5037 no .
H10 H17 3.5489 no .
H11 H13 3.5871 no .
H11 H14 3.5397 no .
H11 H15 2.4212 no .
H11 H16 2.9391 no .
H11 H17 3.5055 no .
H12 H16 3.0282 no .
H12 H17 2.6071 no .
H13 H15 3.5882 no .
H13 H16 2.5547 no .
H13 H17 3.0107 no .
H14 H16 3.5907 no .
H14 H26 3.3556 no .
H14 H31 3.2269 no .
H18 H19 2.3230 no .
H18 H29 2.2125 no .
H18 H30 3.5675 no .
H18 H31 3.5248 no .
H18 H32 3.4310 no .
H18 H33 3.5088 no .
H18 H34 2.1171 no .
H19 H21 2.4279 no .
H20 H25 2.3295 no .
H21 H22 2.3195 no .
H22 H23 2.3190 no .
H23 H24 2.3107 no .
H24 H25 2.3111 no .
H26 H29 3.5150 no .
H26 H30 2.9510 no .
H26 H31 2.4411 no .
H26 H32 3.5348 no .
H26 H33 3.5824 no .
H27 H29 3.5610 no .
H27 H30 2.5263 no .
H27 H31 2.9219 no .
H27 H32 2.9431 no .
H27 H33 2.5464 no .
H27 H34 3.5751 no .
H28 H30 3.5655 no .
H28 H31 3.5140 no .
H28 H32 2.4672 no .
H28 H33 2.9690 no .
H28 H34 3.5321 no .
H29 H33 3.0141 no .
H29 H34 2.5925 no .
H30 H32 3.5906 no .
H30 H33 2.5592 no .
H30 H34 3.0164 no .
H31 H33 3.5940 no .
Cl1 H1 2.5625 no 4_555
Cl1 H2 3.4132 no 4_555
Cl1 H5 3.0422 no 3_667
Cl1 H12 2.9707 no 4_555
Cl1 H22 3.4889 no 3_757
Cl1 H24 3.4557 no 4_455
Cl1 H27 3.1866 no 3_657
Cl1 H28 3.4782 no 3_657
Cl1 H32 3.5694 no 3_657
Cl1 H33 3.3260 no 3_657
Cl2 H6 3.0656 no 3_667
Cl2 H13 3.5514 no 4_555
Cl2 H18 2.6716 no 2_656
Cl2 H19 3.5588 no 2_656
Cl2 H29 2.7121 no 2_656
Cl2 H34 3.5046 no 2_656
O2 H22 2.9950 no 3_757
O2 H28 2.4948 no 3_657
O2 H32 2.9545 no 3_657
N2 H23 3.4142 no 1_455
N2 H32 3.3106 no 3_657
N3 H22 3.0943 no 3_757
N3 H28 3.2686 no 3_657
N4 H7 3.1612 no 4_554
N4 H21 3.3430 no 3_757
N4 H22 3.3566 no 3_757
C1 H19 3.4751 no 2_656
C1 H23 3.2500 no 1_455
C2 H19 3.3017 no 2_656
C2 H21 3.4808 no 2_656
C2 H23 3.3832 no 1_455
C2 H24 3.3599 no 1_455
C3 H19 3.5028 no 2_656
C3 H21 3.4318 no 2_656
C3 H24 3.3518 no 1_455
C5 H5 3.4209 no 3_667
C5 H6 3.3799 no 3_667
C5 H32 3.1662 no 3_657
C5 H33 3.3694 no 3_657
C8 H3 3.1835 no 3_667
C8 H12 3.1223 no 2_556
C8 H14 3.2473 no 2_556
C9 H3 3.4766 no 3_667
C9 H12 3.4248 no 2_556
C9 H13 3.3263 no 2_556
C9 H14 3.3898 no 2_556
C10 H9 3.4560 no 4_455
C10 H11 2.9816 no 4_455
C11 H11 3.0424 no 4_455
C13 H7 3.5664 no 4_554
C13 H14 3.5012 no 3_656
C14 H5 3.2710 no 2_546
C14 H6 3.3898 no 2_546
C14 H9 3.5159 no 3_656
C14 H31 3.5496 no 3_656
C15 H19 3.1277 no 2_656
C15 H20 3.1234 no 4_454
C16 H7 3.3945 no 4_554
C16 H21 3.5547 no 3_757
C16 H22 3.0601 no 3_757
C17 H6 3.4937 no 4_554
C17 H7 3.3197 no 4_554
C17 H15 3.2547 no 2_646
C17 H22 3.5725 no 3_757
C18 H6 3.3933 no 4_554
C18 H7 2.9880 no 4_554
C18 H15 3.1948 no 2_646
C18 H17 3.4411 no 2_646
C18 H21 3.4545 no 3_757
C19 H7 2.7618 no 4_554
C19 H21 3.1694 no 3_757
C20 H7 2.8523 no 4_554
C20 H16 3.3523 no 4_555
C20 H17 3.3559 no 4_555
C20 H21 3.0960 no 3_757
C21 H4 3.0606 no 2_646
C21 H7 3.4217 no 4_554
C21 H16 3.4611 no 4_555
C22 H2 3.2252 no 2_646
C22 H4 3.0913 no 2_646
C23 H2 3.1728 no 2_646
C23 H4 3.1011 no 2_646
C23 H26 3.3913 no 1_655
C23 H27 3.4404 no 1_655
C23 H28 3.1754 no 1_655
C24 H4 3.0762 no 2_646
C24 H26 3.3008 no 1_655
C24 H28 3.5689 no 1_655
C24 H32 3.5547 no 3_757
C25 H4 3.0112 no 2_646
C25 H5 3.2739 no 2_646
C25 H16 3.5760 no 4_555
C26 H4 3.0103 no 2_646
C26 H7 3.5443 no 4_554
C26 H16 3.0538 no 4_555
C28 H22 2.8541 no 1_455
C28 H23 3.3660 no 1_455
C29 H10 3.2962 no 3_656
C29 H13 2.8947 no 3_656
C30 H3 3.2132 no 3_657
C30 H8 3.2139 no 3_657
H1 Cl1 2.5625 no 4_454
H1 H19 3.5505 no 2_656
H1 H21 3.2793 no 2_656
H1 H24 3.3340 no 1_455
H2 Cl1 3.4132 no 4_454
H2 C22 3.2252 no 2_656
H2 C23 3.1728 no 2_656
H2 H21 3.1592 no 2_656
H2 H22 3.0684 no 2_656
H2 H24 3.3296 no 1_455
H2 H27 2.8503 no 2_556
H3 C8 3.1835 no 3_667
H3 C9 3.4766 no 3_667
H3 C30 3.2132 no 3_657
H3 H5 2.7323 no 3_667
H3 H6 3.2737 no 3_667
H3 H32 2.9134 no 3_657
H3 H33 2.7339 no 3_657
H3 H34 3.5427 no 3_657
H4 C21 3.0606 no 2_656
H4 C22 3.0913 no 2_656
H4 C23 3.1011 no 2_656
H4 C24 3.0762 no 2_656
H4 C25 3.0112 no 2_656
H4 C26 3.0103 no 2_656
H4 H24 3.4990 no 2_656
H4 H25 3.5130 no 2_656
H5 Cl1 3.0422 no 3_667
H5 C5 3.4209 no 3_667
H5 C14 3.2710 no 2_556
H5 C25 3.2739 no 2_656
H5 H3 2.7323 no 3_667
H5 H12 2.6537 no 2_556
H5 H13 3.4922 no 2_556
H5 H14 3.1945 no 2_556
H5 H24 3.1072 no 2_656
H6 Cl2 3.0656 no 3_667
H6 C5 3.3799 no 3_667
H6 C14 3.3898 no 2_556
H6 C17 3.4937 no 4_455
H6 C18 3.3933 no 4_455
H6 H3 3.2737 no 3_667
H6 H12 3.2278 no 2_556
H6 H13 2.9550 no 2_556
H6 H14 3.4433 no 2_556
H6 H18 3.5617 no 4_455
H6 H19 3.3751 no 4_455
H6 H29 3.1809 no 4_455
H7 N4 3.1612 no 4_455
H7 C13 3.5664 no 4_455
H7 C16 3.3945 no 4_455
H7 C17 3.3197 no 4_455
H7 C18 2.9880 no 4_455
H7 C19 2.7618 no 4_455
H7 C20 2.8523 no 4_455
H7 C21 3.4217 no 4_455
H7 C26 3.5443 no 4_455
H7 H9 3.3847 no 4_455
H7 H11 2.9029 no 4_455
H7 H19 3.4434 no 4_455
H7 H20 3.2658 no 4_455
H7 H25 3.1557 no 4_455
H8 C30 3.2139 no 3_657
H8 H11 3.0240 no 4_455
H8 H25 3.1450 no 4_455
H8 H32 3.5019 no 3_657
H8 H33 2.7670 no 3_657
H8 H34 2.9057 no 3_657
H9 C10 3.4560 no 4_554
H9 C14 3.5159 no 3_656
H9 H7 3.3847 no 4_554
H9 H9 3.4551 no 3_656
H9 H13 3.1696 no 3_656
H9 H14 2.9851 no 3_656
H10 C29 3.2962 no 3_656
H10 H14 3.1349 no 3_656
H10 H30 2.7730 no 3_656
H10 H31 2.9470 no 3_656
H11 C10 2.9816 no 4_554
H11 C11 3.0424 no 4_554
H11 H7 2.9029 no 4_554
H11 H8 3.0240 no 4_554
H12 Cl1 2.9707 no 4_454
H12 C8 3.1223 no 2_546
H12 C9 3.4248 no 2_546
H12 H5 2.6537 no 2_546
H12 H6 3.2278 no 2_546
H13 Cl2 3.5514 no 4_454
H13 C9 3.3263 no 2_546
H13 C29 2.8947 no 3_656
H13 H5 3.4922 no 2_546
H13 H6 2.9550 no 2_546
H13 H9 3.1696 no 3_656
H13 H29 2.7033 no 3_656
H13 H30 2.7618 no 3_656
H13 H31 2.7213 no 3_656
H14 C8 3.2473 no 2_546
H14 C9 3.3898 no 2_546
H14 C13 3.5012 no 3_656
H14 H5 3.1945 no 2_546
H14 H6 3.4433 no 2_546
H14 H9 2.9851 no 3_656
H14 H10 3.1349 no 3_656
H15 C17 3.2547 no 2_656
H15 C18 3.1948 no 2_656
H15 H18 2.8042 no 2_656
H15 H19 2.6824 no 2_656
H16 C20 3.3523 no 4_454
H16 C21 3.4611 no 4_454
H16 C25 3.5760 no 4_454
H16 C26 3.0538 no 4_454
H16 H20 2.5654 no 4_454
H16 H25 2.9456 no 4_454
H16 H30 2.9612 no 3_656
H17 C18 3.4411 no 2_656
H17 C20 3.3559 no 4_454
H17 H19 2.6975 no 2_656
H17 H20 2.8156 no 4_454
H17 H21 2.9457 no 2_656
H18 Cl2 2.6716 no 2_646
H18 H6 3.5617 no 4_554
H18 H15 2.8042 no 2_646
H19 Cl2 3.5588 no 2_646
H19 C1 3.4751 no 2_646
H19 C2 3.3017 no 2_646
H19 C3 3.5028 no 2_646
H19 C15 3.1277 no 2_646
H19 H1 3.5505 no 2_646
H19 H6 3.3751 no 4_554
H19 H7 3.4434 no 4_554
H19 H15 2.6824 no 2_646
H19 H17 2.6975 no 2_646
H20 C15 3.1234 no 4_555
H20 H7 3.2658 no 4_554
H20 H16 2.5654 no 4_555
H20 H17 2.8156 no 4_555
H20 H21 3.4097 no 3_757
H21 N4 3.3430 no 3_757
H21 C2 3.4808 no 2_646
H21 C3 3.4318 no 2_646
H21 C16 3.5547 no 3_757
H21 C18 3.4545 no 3_757
H21 C19 3.1694 no 3_757
H21 C20 3.0960 no 3_757
H21 H1 3.2793 no 2_646
H21 H2 3.1592 no 2_646
H21 H17 2.9457 no 2_646
H21 H20 3.4097 no 3_757
H22 Cl1 3.4889 no 3_757
H22 O2 2.9950 no 3_757
H22 N3 3.0943 no 3_757
H22 N4 3.3566 no 3_757
H22 C16 3.0601 no 3_757
H22 C17 3.5725 no 3_757
H22 C28 2.8541 no 1_655
H22 H2 3.0684 no 2_646
H22 H26 2.9289 no 1_655
H22 H27 2.7874 no 1_655
H22 H28 2.3837 no 1_655
H22 H32 3.4268 no 3_757
H23 N2 3.4142 no 1_655
H23 C1 3.2500 no 1_655
H23 C2 3.3832 no 1_655
H23 C28 3.3660 no 1_655
H23 H26 2.7620 no 1_655
H23 H28 3.1825 no 1_655
H23 H32 3.0261 no 3_757
H23 H34 3.5776 no 3_757
H24 Cl1 3.4557 no 4_554
H24 C2 3.3599 no 1_655
H24 C3 3.3518 no 1_655
H24 H1 3.3340 no 1_655
H24 H2 3.3296 no 1_655
H24 H4 3.4990 no 2_646
H24 H5 3.1072 no 2_646
H24 H33 3.5039 no 2_656
H25 H4 3.5130 no 2_646
H25 H7 3.1557 no 4_554
H25 H8 3.1450 no 4_554
H25 H16 2.9456 no 4_555
H25 H30 3.1897 no 2_656
H25 H33 3.0522 no 2_656
H26 C23 3.3913 no 1_455
H26 C24 3.3008 no 1_455
H26 H22 2.9289 no 1_455
H26 H23 2.7620 no 1_455
H27 Cl1 3.1866 no 3_657
H27 C23 3.4404 no 1_455
H27 H2 2.8503 no 2_546
H27 H22 2.7874 no 1_455
H28 Cl1 3.4782 no 3_657
H28 O2 2.4948 no 3_657
H28 N3 3.2686 no 3_657
H28 C23 3.1754 no 1_455
H28 C24 3.5689 no 1_455
H28 H22 2.3837 no 1_455
H28 H23 3.1825 no 1_455
H28 H28 3.0734 no 3_657
H28 H32 3.2001 no 3_657
H29 Cl2 2.7121 no 2_646
H29 H6 3.1809 no 4_554
H29 H13 2.7033 no 3_656
H30 H10 2.7730 no 3_656
H30 H13 2.7618 no 3_656
H30 H16 2.9612 no 3_656
H30 H25 3.1897 no 2_646
H31 C14 3.5496 no 3_656
H31 H10 2.9470 no 3_656
H31 H13 2.7213 no 3_656
H32 Cl1 3.5694 no 3_657
H32 O2 2.9545 no 3_657
H32 N2 3.3106 no 3_657
H32 C5 3.1662 no 3_657
H32 C24 3.5547 no 3_757
H32 H3 2.9134 no 3_657
H32 H8 3.5019 no 3_657
H32 H22 3.4268 no 3_757
H32 H23 3.0261 no 3_757
H32 H28 3.2001 no 3_657
H33 Cl1 3.3260 no 3_657
H33 C5 3.3694 no 3_657
H33 H3 2.7339 no 3_657
H33 H8 2.7670 no 3_657
H33 H24 3.5039 no 2_646
H33 H25 3.0522 no 2_646
H34 Cl2 3.5046 no 2_646
H34 H3 3.5427 no 3_657
H34 H8 2.9057 no 3_657
H34 H23 3.5776 no 3_757

loop_
_geom_torsion_atom_site_label_1
_geom_torsion_atom_site_label_2
_geom_torsion_atom_site_label_3
_geom_torsion_atom_site_label_4
_geom_torsion
_geom_torsion_publ_flag
Cl1 Ni1 O2 N3 -128.95(9) no
Cl1 Ni1 N2 C1 175.13(11) no
Cl1 Ni1 N2 C5 6.85(15) no
Cl1 Ni1 N4 C16 108.98(12) no
Cl1 Ni1 N4 C20 -74.19(15) no
Cl2 Ni1 O1 N1 -64.36(11) no
Cl2 Ni1 N2 C1 74.00(12) no
Cl2 Ni1 N2 C5 -94.28(15) no
Cl2 Ni1 N4 C16 -149.42(12) no
Cl2 Ni1 N4 C20 27.41(15) no
O1 Ni1 O2 N3 60.02(10) no
O2 Ni1 O1 N1 127.75(12) no
O1 Ni1 N2 C1 -16.38(11) no
O1 Ni1 N2 C5 175.34(16) no
N2 Ni1 O1 N1 24.58(11) no
O1 Ni1 N4 C16 -59.32(13) no
O1 Ni1 N4 C20 117.51(15) no
N4 Ni1 O1 N1 -157.13(12) no
O2 Ni1 N2 C1 -93.67(12) no
O2 Ni1 N2 C5 98.06(15) no
N2 Ni1 O2 N3 134.04(10) no
O2 Ni1 N4 C16 20.84(11) no
O2 Ni1 N4 C20 -162.33(16) no
N4 Ni1 O2 N3 -31.87(10) no
Ni1 O1 N1 C1 -29.2(2) no
Ni1 O1 N1 C12 148.49(11) no
Ni1 O2 N3 C16 38.85(17) no
Ni1 O2 N3 C27 -137.41(12) no
O1 N1 C1 N2 15.3(3) no
O1 N1 C1 C2 -165.81(18) no
O1 N1 C12 C13 -14.3(3) no
O1 N1 C12 C14 104.8(2) no
O1 N1 C12 C15 -131.31(18) no
C1 N1 C12 C13 163.12(19) no
C1 N1 C12 C14 -77.8(3) no
C1 N1 C12 C15 46.1(3) no
C12 N1 C1 N2 -162.13(19) no
C12 N1 C1 C2 16.8(4) no
Ni1 N2 C1 N1 6.6(3) no
Ni1 N2 C1 C2 -172.30(14) no
Ni1 N2 C5 C4 166.91(13) no
C1 N2 C5 C4 -0.9(4) no
C5 N2 C1 N1 175.86(18) no
C5 N2 C1 C2 -3.1(4) no
O2 N3 C16 N4 -22.2(3) no
O2 N3 C16 C17 157.16(18) no
O2 N3 C27 C28 13.2(3) no
O2 N3 C27 C29 131.31(18) no
O2 N3 C27 C30 -105.4(2) no
C16 N3 C27 C28 -162.56(18) no
C16 N3 C27 C29 -44.5(3) no
C16 N3 C27 C30 78.7(3) no
C27 N3 C16 N4 153.69(18) no
C27 N3 C16 C17 -26.9(4) no
Ni1 N4 C16 N3 -7.4(3) no
Ni1 N4 C16 C17 173.20(13) no
Ni1 N4 C20 C19 -173.43(13) no
C16 N4 C20 C19 3.3(3) no
C20 N4 C16 N3 175.53(17) no
C20 N4 C16 C17 -3.9(3) no
N1 C1 C2 C3 -174.61(19) no
N2 C1 C2 C3 4.2(4) no
C1 C2 C3 C4 -1.4(4) no
C2 C3 C4 C5 -2.1(4) no
C2 C3 C4 C6 175.4(2) no
C3 C4 C5 N2 3.4(4) no
C3 C4 C6 C7 -45.0(3) no
C3 C4 C6 C11 135.7(3) no
C5 C4 C6 C7 132.4(3) no
C5 C4 C6 C11 -47.0(3) no
C6 C4 C5 N2 -174.1(2) no
C4 C6 C7 C8 -179.04(18) no
C4 C6 C11 C10 179.84(18) no
C7 C6 C11 C10 0.5(4) no
C11 C6 C7 C8 0.4(4) no
C6 C7 C8 C9 -0.3(4) no
C7 C8 C9 C10 -0.6(4) no
C8 C9 C10 C11 1.4(4) no
C9 C10 C11 C6 -1.4(4) no
N3 C16 C17 C18 -177.59(18) no
N4 C16 C17 C18 1.7(3) no
C16 C17 C18 C19 1.1(3) no
C17 C18 C19 C20 -1.7(4) no
C17 C18 C19 C21 -179.81(19) no
C18 C19 C20 N4 -0.5(4) no
C18 C19 C21 C22 -37.6(4) no
C18 C19 C21 C26 142.6(3) no
C20 C19 C21 C22 144.3(2) no
C20 C19 C21 C26 -35.5(4) no
C21 C19 C20 N4 177.67(19) no
C19 C21 C22 C23 -179.3(2) no
C19 C21 C26 C25 179.8(2) no
C22 C21 C26 C25 0.1(4) no
C26 C21 C22 C23 0.5(4) no
C21 C22 C23 C24 0.3(4) no
C22 C23 C24 C25 -1.7(4) no
C23 C24 C25 C26 2.2(5) no
C24 C25 C26 C21 -1.4(4) no
